data_4100343
loop_
_publ_author_name
'Kazuhiro Takenaka'

_journal_name_full 'Journal of the American Chemical Society'
_journal_year 2005
_chemical_formula_moiety 'C62 H57 Cl N2 O2 P2 Pd '
_chemical_formula_sum 'C62 H57 Cl N2 O2 P2 Pd'
_chemical_formula_weight 1065.95
_space_group_IT_number 2
_space_group_name_Hall '-P 1'
_space_group_name_H-M_alt 'P -1'
_symmetry_cell_setting triclinic
_symmetry_Int_Tables_number 2
_symmetry_space_group_name_Hall '-P 1'
_symmetry_space_group_name_H-M 'P -1'
_cell_angle_alpha 80.272(10)
_cell_angle_beta 74.980(10)
_cell_angle_gamma 64.724(8)
_cell_formula_units_Z 2
_cell_length_a 12.116(3)
_cell_length_b 12.229(3)
_cell_length_c 19.976(5)
_cell_measurement_temperature 173.1
_cell_volume 2579.3(10)
_exptl_crystal_density_diffrn 1.372
_cod_original_formula_sum 'C62 H57 Cl N2 O2 P2 Pd '
_cod_database_code 4100343

loop_
_symmetry_equiv_pos_as_xyz
x,y,z
-x,-y,-z

loop_
_atom_site_label
_atom_site_type_symbol
_atom_site_fract_x
_atom_site_fract_y
_atom_site_fract_z
_atom_site_U_iso_or_equiv
_atom_site_adp_type
_atom_site_occupancy
_atom_site_symmetry_multiplicity
_atom_site_calc_flag
_atom_site_refinement_flags
_atom_site_disorder_assembly
_atom_site_disorder_group
Pd(1) Pd 0.54027(2) 0.08400(2) 0.293660(10) 0.01696(7) Uani 1.00 1 d . . .
Cl(1) Cl 0.66245(7) -0.00130(7) 0.38081(4) 0.0242(2) Uani 1.00 1 d . . .
P(1) P 0.53496(7) 0.26711(7) 0.31555(4) 0.0169(2) Uani 1.00 1 d . . .
P(2) P 0.52970(7) -0.09611(7) 0.27673(4) 0.0172(2) Uani 1.00 1 d . . .
O(1) O -0.0401(2) 0.2330(2) 0.63441(12) 0.0385(8) Uani 1.00 1 d . . .
O(2) O 1.1849(2) -0.2254(2) 0.0241(1) 0.0421(8) Uani 1.00 1 d . . .
N(1) N 0.1315(2) 0.2953(2) 0.34922(13) 0.0226(7) Uani 1.00 1 d . . .
N(2) N 0.6916(2) 0.0363(2) 0.15657(13) 0.0247(8) Uani 1.00 1 d . . .
C(1) C 0.4293(3) 0.1720(3) 0.2250(2) 0.0164(8) Uani 1.00 1 d . . .
C(2) C 0.3003(3) 0.2361(3) 0.2480(2) 0.0190(8) Uani 1.00 1 d . . .
C(3) C 0.2260(3) 0.3050(3) 0.2007(2) 0.0229(9) Uani 1.00 1 d . . .
C(4) C 0.2737(3) 0.3149(3) 0.1303(2) 0.0237(9) Uani 1.00 1 d . . .
C(5) C 0.4013(3) 0.2497(3) 0.1078(2) 0.0233(9) Uani 1.00 1 d . . .
C(6) C 0.4787(3) 0.1786(3) 0.1540(2) 0.0205(8) Uani 1.00 1 d . . .
C(7) C 0.1867(3) 0.3933(3) 0.0808(2) 0.0302(10) Uani 1.00 1 d . . .
C(8) C 0.1197(4) 0.5236(3) 0.1027(2) 0.0432(11) Uani 1.00 1 d . . .
C(9) C 0.2554(4) 0.3956(4) 0.0062(2) 0.074(2) Uani 1.00 1 d . . .
C(10) C 0.0880(5) 0.3436(5) 0.0867(3) 0.083(2) Uani 1.00 1 d . . .
C(11) C 0.2436(3) 0.2284(3) 0.3223(2) 0.0213(9) Uani 1.00 1 d . . .
C(12) C 0.6099(3) 0.1093(3) 0.1228(2) 0.0234(9) Uani 1.00 1 d . . .
C(13) C 0.0877(3) 0.2736(3) 0.4214(2) 0.0228(9) Uani 1.00 1 d . . .
C(14) C 0.0045(3) 0.3710(3) 0.4603(2) 0.0282(10) Uani 1.00 1 d . . .
C(15) C -0.0361(3) 0.3538(3) 0.5306(2) 0.0321(10) Uani 1.00 1 d . . .
C(16) C 0.0038(3) 0.2395(3) 0.5640(2) 0.0288(10) Uani 1.00 1 d . . .
C(17) C 0.0813(3) 0.1405(3) 0.5255(2) 0.0323(10) Uani 1.00 1 d . . .
C(18) C 0.1227(3) 0.1579(3) 0.4547(2) 0.0300(10) Uani 1.00 1 d . . .
C(19) C -0.0157(4) 0.1142(4) 0.6680(2) 0.0489(13) Uani 1.00 1 d . . .
C(20) C 0.8147(3) -0.0326(3) 0.1199(2) 0.0258(9) Uani 1.00 1 d . . .
C(21) C 0.8418(3) -0.0736(3) 0.0547(2) 0.0331(10) Uani 1.00 1 d . . .
C(22) C 0.9638(3) -0.1380(3) 0.0213(2) 0.0356(10) Uani 1.00 1 d . . .
C(23) C 1.0601(3) -0.1625(3) 0.0528(2) 0.0312(10) Uani 1.00 1 d . . .
C(24) C 1.0349(3) -0.1273(3) 0.1195(2) 0.0345(10) Uani 1.00 1 d . . .
C(25) C 0.9136(3) -0.0643(3) 0.1528(2) 0.0302(10) Uani 1.00 1 d . . .
C(26) C 1.2128(4) -0.2692(4) -0.0424(2) 0.0489(12) Uani 1.00 1 d . . .
C(27) C 0.6959(3) 0.2486(3) 0.3053(2) 0.0201(8) Uani 1.00 1 d . . .
C(28) C 0.7793(3) 0.1997(3) 0.2448(2) 0.0294(10) Uani 1.00 1 d . . .
C(29) C 0.9031(3) 0.1824(3) 0.2336(2) 0.0357(11) Uani 1.00 1 d . . .
C(30) C 0.9455(3) 0.2098(3) 0.2836(2) 0.0356(11) Uani 1.00 1 d . . .
C(31) C 0.8644(3) 0.2560(3) 0.3437(2) 0.0337(11) Uani 1.00 1 d . . .
C(32) C 0.7397(3) 0.2767(3) 0.3548(2) 0.0263(9) Uani 1.00 1 d . . .
C(33) C 0.4524(3) 0.3145(3) 0.4027(2) 0.0197(8) Uani 1.00 1 d . . .
C(34) C 0.4391(3) 0.4237(3) 0.4236(2) 0.0266(9) Uani 1.00 1 d . . .
C(35) C 0.3764(3) 0.4584(3) 0.4898(2) 0.0330(10) Uani 1.00 1 d . . .
C(36) C 0.3234(3) 0.3873(3) 0.5358(2) 0.0317(10) Uani 1.00 1 d . . .
C(37) C 0.3331(3) 0.2808(3) 0.5150(2) 0.0277(9) Uani 1.00 1 d . . .
C(38) C 0.3985(3) 0.2435(3) 0.4491(2) 0.0241(9) Uani 1.00 1 d . . .
C(39) C 0.4681(3) 0.4060(3) 0.2615(2) 0.0200(8) Uani 1.00 1 d . . .
C(40) C 0.5396(3) 0.4453(3) 0.2053(2) 0.0311(10) Uani 1.00 1 d . . .
C(41) C 0.4852(4) 0.5493(3) 0.1651(2) 0.0418(12) Uani 1.00 1 d . . .
C(42) C 0.3581(4) 0.6159(3) 0.1804(2) 0.0417(12) Uani 1.00 1 d . . .
C(43) C 0.2863(4) 0.5785(3) 0.2355(2) 0.0396(11) Uani 1.00 1 d . . .
C(44) C 0.3391(3) 0.4748(3) 0.2765(2) 0.0282(10) Uani 1.00 1 d . . .
C(45) C 0.6725(3) -0.2341(3) 0.2685(2) 0.0223(9) Uani 1.00 1 d . . .
C(46) C 0.7802(3) -0.2377(3) 0.2822(2) 0.0273(9) Uani 1.00 1 d . . .
C(47) C 0.8819(3) -0.3463(3) 0.2864(2) 0.0337(10) Uani 1.00 1 d . . .
C(48) C 0.8783(3) -0.4533(3) 0.2756(2) 0.0343(10) Uani 1.00 1 d . . .
C(49) C 0.7745(3) -0.4513(3) 0.2590(2) 0.0341(10) Uani 1.00 1 d . . .
C(50) C 0.6717(3) -0.3430(3) 0.2556(2) 0.0301(10) Uani 1.00 1 d . . .
C(51) C 0.4650(3) -0.0888(3) 0.2028(2) 0.0238(9) Uani 1.00 1 d . . .
C(52) C 0.5410(4) -0.1297(3) 0.1391(2) 0.0351(10) Uani 1.00 1 d . . .
C(53) C 0.4883(5) -0.1129(4) 0.0822(2) 0.062(2) Uani 1.00 1 d . . .
C(54) C 0.3607(5) -0.0597(4) 0.0889(3) 0.068(2) Uani 1.00 1 d . . .
C(55) C 0.2851(4) -0.0186(4) 0.1511(2) 0.0499(13) Uani 1.00 1 d . . .
C(56) C 0.3363(3) -0.0316(3) 0.2074(2) 0.0316(10) Uani 1.00 1 d . . .
C(57) C 0.4267(3) -0.1419(3) 0.3492(2) 0.0193(8) Uani 1.00 1 d . . .
C(58) C 0.3691(3) -0.2143(3) 0.3403(2) 0.0245(9) Uani 1.00 1 d . . .
C(59) C 0.2946(3) -0.2493(3) 0.3963(2) 0.0273(10) Uani 1.00 1 d . . .
C(60) C 0.2758(3) -0.2130(3) 0.4619(2) 0.0273(9) Uani 1.00 1 d . . .
C(61) C 0.3349(3) -0.1442(3) 0.4713(2) 0.0254(9) Uani 1.00 1 d . . .
C(62) C 0.4100(3) -0.1080(3) 0.4156(2) 0.0214(8) Uani 1.00 1 d . . .
H(1) H 0.1389(3) 0.3473(3) 0.2175(2) 0.028(1) Uiso 1.00 1 c . . .
H(2) H 0.4370(3) 0.2533(3) 0.0596(2) 0.027(1) Uiso 1.00 1 c . . .
H(3) H 0.1801(4) 0.5559(3) 0.0988(2) 0.045(2) Uiso 1.00 1 c . . .
H(4) H 0.0633(4) 0.5713(3) 0.0734(2) 0.045(2) Uiso 1.00 1 c . . .
H(5) H 0.0751(4) 0.5247(3) 0.1495(2) 0.045(2) Uiso 1.00 1 c . . .
H(6) H 0.2968(4) 0.3157(4) -0.0091(2) 0.068(2) Uiso 1.00 1 c . . .
H(7) H 0.1983(4) 0.4450(4) -0.0224(2) 0.067(2) Uiso 1.00 1 c . . .
H(8) H 0.3152(4) 0.4281(4) 0.0034(2) 0.068(2) Uiso 1.00 1 c . . .
H(9) H 0.0416(5) 0.3473(5) 0.1332(3) 0.116(3) Uiso 1.00 1 c . . .
H(10) H 0.0333(5) 0.3904(5) 0.0563(3) 0.116(3) Uiso 1.00 1 c . . .
H(11) H 0.1280(5) 0.2617(5) 0.0745(3) 0.116(3) Uiso 1.00 1 c . . .
H(12) H 0.2934(3) 0.1697(3) 0.3520(2) 0.026(1) Uiso 1.00 1 c . . .
H(13) H 0.6362(3) 0.1194(3) 0.0739(2) 0.028(1) Uiso 1.00 1 c . . .
H(14) H -0.0248(3) 0.4500(3) 0.4380(2) 0.033(2) Uiso 1.00 1 c . . .
H(15) H -0.0926(3) 0.4214(3) 0.5568(2) 0.039(2) Uiso 1.00 1 c . . .
H(16) H 0.1046(3) 0.0610(3) 0.5474(2) 0.036(2) Uiso 1.00 1 c . . .
H(17) H 0.1769(3) 0.0900(3) 0.4283(2) 0.032(2) Uiso 1.00 1 c . . .
H(18) H -0.0500(4) 0.1204(4) 0.7164(2) 0.055(2) Uiso 1.00 1 c . . .
H(19) H -0.0528(4) 0.0756(4) 0.6489(2) 0.055(2) Uiso 1.00 1 c . . .
H(20) H 0.0719(4) 0.0678(4) 0.6609(2) 0.055(2) Uiso 1.00 1 c . . .
H(21) H 0.7752(3) -0.0575(3) 0.0326(2) 0.037(2) Uiso 1.00 1 c . . .
H(22) H 0.9807(3) -0.1644(3) -0.0237(2) 0.040(2) Uiso 1.00 1 c . . .
H(23) H 1.1015(3) -0.1472(3) 0.1423(2) 0.041(2) Uiso 1.00 1 c . . .
H(24) H 0.8969(3) -0.0416(3) 0.1987(2) 0.035(2) Uiso 1.00 1 c . . .
H(25) H 1.1739(4) -0.3231(4) -0.0400(2) 0.053(2) Uiso 1.00 1 c . . .
H(26) H 1.1826(4) -0.2028(4) -0.0747(2) 0.053(2) Uiso 1.00 1 c . . .
H(27) H 1.3006(4) -0.3108(4) -0.0570(2) 0.053(2) Uiso 1.00 1 c . . .
H(28) H 0.7502(3) 0.1789(3) 0.2110(2) 0.036(2) Uiso 1.00 1 c . . .
H(29) H 0.9586(3) 0.1511(3) 0.1915(2) 0.042(2) Uiso 1.00 1 c . . .
H(30) H 1.0308(3) 0.1967(3) 0.2763(2) 0.043(2) Uiso 1.00 1 c . . .
H(31) H 0.8942(3) 0.2741(3) 0.3782(2) 0.046(2) Uiso 1.00 1 c . . .
H(32) H 0.6836(3) 0.3104(3) 0.3963(2) 0.034(2) Uiso 1.00 1 c . . .
H(33) H 0.4727(3) 0.4745(3) 0.3919(2) 0.032(2) Uiso 1.00 1 c . . .
H(34) H 0.3708(3) 0.5309(3) 0.5044(2) 0.039(2) Uiso 1.00 1 c . . .
H(35) H 0.2792(3) 0.4123(3) 0.5811(2) 0.034(2) Uiso 1.00 1 c . . .
H(36) H 0.2953(3) 0.2325(3) 0.5461(2) 0.031(1) Uiso 1.00 1 c . . .
H(37) H 0.4062(3) 0.1696(3) 0.4352(2) 0.028(1) Uiso 1.00 1 c . . .
H(38) H 0.6272(3) 0.3995(3) 0.1941(2) 0.034(2) Uiso 1.00 1 c . . .
H(39) H 0.5357(4) 0.5752(3) 0.1268(2) 0.048(2) Uiso 1.00 1 c . . .
H(40) H 0.3211(4) 0.6872(3) 0.1525(2) 0.047(2) Uiso 1.00 1 c . . .
H(41) H 0.1987(4) 0.6243(3) 0.2463(2) 0.044(2) Uiso 1.00 1 c . . .
H(42) H 0.2885(3) 0.4491(3) 0.3149(2) 0.033(2) Uiso 1.00 1 c . . .
H(43) H 0.7842(3) -0.1643(3) 0.2883(2) 0.032(1) Uiso 1.00 1 c . . .
H(44) H 0.9547(3) -0.3478(3) 0.2969(2) 0.038(2) Uiso 1.00 1 c . . .
H(45) H 0.9473(3) -0.5282(3) 0.2799(2) 0.035(2) Uiso 1.00 1 c . . .
H(46) H 0.7729(3) -0.5243(3) 0.2500(2) 0.038(2) Uiso 1.00 1 c . . .
H(47) H 0.5998(3) -0.3419(3) 0.2442(2) 0.035(2) Uiso 1.00 1 c . . .
H(48) H 0.6290(4) -0.1681(3) 0.1349(2) 0.040(2) Uiso 1.00 1 c . . .
H(49) H 0.5405(5) -0.1383(4) 0.0383(2) 0.067(2) Uiso 1.00 1 c . . .
H(50) H 0.3251(5) -0.0513(4) 0.0502(3) 0.080(2) Uiso 1.00 1 c . . .
H(51) H 0.1970(4) 0.0183(4) 0.1555(2) 0.063(2) Uiso 1.00 1 c . . .
H(52) H 0.2837(3) -0.0014(3) 0.2504(2) 0.039(2) Uiso 1.00 1 c . . .
H(53) H 0.3817(3) -0.2396(3) 0.2955(2) 0.030(1) Uiso 1.00 1 c . . .
H(54) H 0.2556(3) -0.2985(3) 0.3900(2) 0.035(2) Uiso 1.00 1 c . . .
H(55) H 0.2225(3) -0.2357(3) 0.5000(2) 0.031(2) Uiso 1.00 1 c . . .
H(56) H 0.3238(3) -0.1213(3) 0.5165(2) 0.028(1) Uiso 1.00 1 c . . .
H(57) H 0.4501(3) -0.0600(3) 0.4222(2) 0.025(1) Uiso 1.00 1 c . . .

loop_
_atom_site_aniso_label
_atom_site_aniso_U_11
_atom_site_aniso_U_22
_atom_site_aniso_U_33
_atom_site_aniso_U_12
_atom_site_aniso_U_13
_atom_site_aniso_U_23
Pd(1) 0.0164(1) 0.01518(13) 0.0197(1) -0.00505(10) -0.00752(10) 0.00001(9)
Cl(1) 0.0260(4) 0.0203(4) 0.0280(4) -0.0060(4) -0.0158(4) 0.0012(3)
P(1) 0.0178(4) 0.0147(4) 0.0195(4) -0.0072(4) -0.0060(3) 0.0003(3)
P(2) 0.0185(4) 0.0151(4) 0.0192(4) -0.0060(4) -0.0072(3) -0.0011(3)
O(1) 0.034(1) 0.059(2) 0.023(1) -0.022(1) -0.0024(11) -0.0015(12)
O(2) 0.0239(13) 0.041(2) 0.048(2) -0.0047(12) 0.0049(12) -0.0089(13)
N(1) 0.021(2) 0.022(2) 0.025(2) -0.0082(13) -0.0056(12) -0.0012(12)
N(2) 0.020(1) 0.027(2) 0.024(2) -0.0060(13) -0.0056(12) -0.0026(12)
C(1) 0.018(2) 0.009(2) 0.024(2) -0.0071(13) -0.006(1) 0.0002(12)
C(2) 0.019(2) 0.016(2) 0.022(2) -0.006(1) -0.006(1) -0.0016(13)
C(3) 0.020(2) 0.018(2) 0.032(2) -0.006(1) -0.011(2) -0.002(1)
C(4) 0.028(2) 0.017(2) 0.024(2) -0.004(2) -0.012(2) 0.0003(13)
C(5) 0.028(2) 0.020(2) 0.020(2) -0.007(2) -0.007(1) -0.0004(13)
C(6) 0.022(2) 0.017(2) 0.023(2) -0.006(1) -0.007(1) -0.0021(13)
C(7) 0.032(2) 0.025(2) 0.029(2) -0.002(2) -0.017(2) 0.004(2)
C(8) 0.047(2) 0.032(2) 0.033(2) 0.001(2) -0.015(2) 0.007(2)
C(9) 0.069(3) 0.069(3) 0.031(2) 0.029(3) -0.024(2) -0.005(2)
C(10) 0.104(4) 0.064(3) 0.121(5) -0.048(3) -0.099(4) 0.044(3)
C(11) 0.018(2) 0.021(2) 0.026(2) -0.007(2) -0.009(1) 0.002(1)
C(12) 0.025(2) 0.023(2) 0.022(2) -0.009(2) -0.004(2) -0.002(1)
C(13) 0.016(2) 0.027(2) 0.028(2) -0.008(2) -0.008(1) -0.003(1)
C(14) 0.024(2) 0.025(2) 0.034(2) -0.009(2) -0.003(2) -0.003(2)
C(15) 0.028(2) 0.035(2) 0.034(2) -0.016(2) 0.003(2) -0.014(2)
C(16) 0.018(2) 0.045(2) 0.026(2) -0.016(2) -0.003(2) -0.005(2)
C(17) 0.024(2) 0.036(2) 0.030(2) -0.008(2) -0.006(2) 0.005(2)
C(18) 0.020(2) 0.028(2) 0.032(2) -0.003(2) -0.001(2) -0.004(2)
C(19) 0.036(2) 0.074(3) 0.028(2) -0.019(2) -0.004(2) 0.008(2)
C(20) 0.023(2) 0.025(2) 0.023(2) -0.005(2) -0.005(2) 0.001(1)
C(21) 0.029(2) 0.035(2) 0.030(2) -0.004(2) -0.011(2) -0.006(2)
C(22) 0.040(2) 0.030(2) 0.029(2) -0.006(2) -0.006(2) -0.007(2)
C(23) 0.023(2) 0.022(2) 0.042(2) -0.006(2) -0.002(2) -0.001(2)
C(24) 0.026(2) 0.034(2) 0.042(2) -0.006(2) -0.014(2) -0.004(2)
C(25) 0.028(2) 0.032(2) 0.027(2) -0.006(2) -0.011(2) -0.002(2)
C(26) 0.042(2) 0.038(2) 0.052(3) -0.014(2) 0.017(2) -0.012(2)
C(27) 0.022(2) 0.016(2) 0.025(2) -0.010(1) -0.008(1) 0.0032(13)
C(28) 0.023(2) 0.031(2) 0.036(2) -0.012(2) -0.006(2) -0.008(2)
C(29) 0.024(2) 0.035(2) 0.045(2) -0.013(2) 0.001(2) -0.008(2)
C(30) 0.024(2) 0.033(2) 0.051(3) -0.015(2) -0.010(2) 0.007(2)
C(31) 0.034(2) 0.042(2) 0.038(2) -0.024(2) -0.017(2) 0.004(2)
C(32) 0.029(2) 0.031(2) 0.025(2) -0.016(2) -0.010(2) 0.002(2)
C(33) 0.018(2) 0.018(2) 0.023(2) -0.006(1) -0.006(1) -0.0004(13)
C(34) 0.030(2) 0.024(2) 0.027(2) -0.012(2) -0.005(2) -0.002(1)
C(35) 0.039(2) 0.026(2) 0.033(2) -0.010(2) -0.008(2) -0.008(2)
C(36) 0.031(2) 0.032(2) 0.022(2) -0.004(2) -0.005(2) -0.003(2)
C(37) 0.023(2) 0.026(2) 0.028(2) -0.007(2) -0.003(2) 0.003(2)
C(38) 0.024(2) 0.021(2) 0.026(2) -0.006(2) -0.008(2) 0.000(1)
C(39) 0.026(2) 0.017(2) 0.021(2) -0.011(2) -0.007(1) -0.0013(13)
C(40) 0.027(2) 0.027(2) 0.032(2) -0.005(2) -0.007(2) 0.004(2)
C(41) 0.044(2) 0.039(2) 0.036(2) -0.018(2) -0.007(2) 0.016(2)
C(42) 0.047(2) 0.024(2) 0.047(3) -0.007(2) -0.020(2) 0.011(2)
C(43) 0.029(2) 0.025(2) 0.055(3) -0.001(2) -0.015(2) 0.003(2)
C(44) 0.025(2) 0.022(2) 0.035(2) -0.010(2) -0.007(2) 0.005(2)
C(45) 0.023(2) 0.022(2) 0.019(2) -0.008(2) -0.003(1) -0.0024(13)
C(46) 0.023(2) 0.026(2) 0.030(2) -0.008(2) -0.002(2) -0.007(2)
C(47) 0.017(2) 0.039(2) 0.039(2) -0.005(2) -0.004(2) -0.006(2)
C(48) 0.026(2) 0.027(2) 0.035(2) 0.000(2) 0.001(2) -0.004(2)
C(49) 0.034(2) 0.020(2) 0.042(2) -0.006(2) -0.004(2) -0.004(2)
C(50) 0.025(2) 0.024(2) 0.039(2) -0.007(2) -0.006(2) -0.005(2)
C(51) 0.033(2) 0.016(2) 0.026(2) -0.009(2) -0.015(2) 0.0019(13)
C(52) 0.051(2) 0.024(2) 0.026(2) -0.008(2) -0.012(2) -0.004(2)
C(53) 0.098(4) 0.040(3) 0.029(2) 0.002(3) -0.026(2) -0.015(2)
C(54) 0.098(4) 0.041(3) 0.062(3) 0.003(3) -0.065(3) -0.006(2)
C(55) 0.056(3) 0.033(2) 0.069(3) -0.009(2) -0.045(2) -0.001(2)
C(56) 0.035(2) 0.021(2) 0.042(2) -0.007(2) -0.022(2) -0.002(2)
C(57) 0.014(2) 0.017(2) 0.024(2) -0.003(1) -0.0066(13) -0.0004(13)
C(58) 0.026(2) 0.023(2) 0.027(2) -0.011(2) -0.008(2) -0.000(1)
C(59) 0.024(2) 0.030(2) 0.035(2) -0.016(2) -0.011(2) 0.002(2)
C(60) 0.022(2) 0.027(2) 0.028(2) -0.009(2) -0.004(2) 0.006(2)
C(61) 0.025(2) 0.021(2) 0.026(2) -0.003(2) -0.008(2) -0.000(1)
C(62) 0.020(2) 0.016(2) 0.027(2) -0.004(1) -0.012(1) 0.0022(13)

loop_
_geom_bond_atom_site_label_1
_geom_bond_atom_site_label_2
_geom_bond_distance
_geom_bond_publ_flag
_geom_bond_site_symmetry_1
_geom_bond_site_symmetry_2
Pd(1) Cl(1) 2.3903(9) yes . .
Pd(1) P(1) 2.324(1) yes . .
Pd(1) P(2) 2.345(1) yes . .
Pd(1) C(1) 2.018(3) yes . .
P(1) C(27) 1.825(4) yes . .
P(1) C(33) 1.820(3) yes . .
P(1) C(39) 1.835(3) yes . .
P(2) C(45) 1.822(3) yes . .
P(2) C(51) 1.817(4) yes . .
P(2) C(57) 1.831(3) yes . .
O(1) C(16) 1.370(4) yes . .
O(1) C(19) 1.433(5) yes . .
O(2) C(23) 1.383(4) yes . .
O(2) C(26) 1.421(5) yes . .
N(1) C(11) 1.275(3) yes . .
N(1) C(13) 1.422(4) yes . .
N(2) C(12) 1.272(4) yes . .
N(2) C(20) 1.429(4) yes . .
C(1) C(2) 1.404(4) yes . .
C(1) C(6) 1.393(4) yes . .
C(2) C(3) 1.392(5) yes . .
C(2) C(11) 1.470(4) yes . .
C(3) C(4) 1.382(4) yes . .
C(3) H(1) 0.950(4) no . .
C(4) C(5) 1.392(4) yes . .
C(4) C(7) 1.537(5) yes . .
C(5) C(6) 1.402(5) yes . .
C(5) H(2) 0.950(4) no . .
C(6) C(12) 1.466(4) yes . .
C(7) C(8) 1.529(5) yes . .
C(7) C(9) 1.510(5) yes . .
C(7) C(10) 1.529(8) yes . .
C(8) H(3) 0.950(7) no . .
C(8) H(4) 0.950(6) no . .
C(8) H(5) 0.950(5) no . .
C(9) H(6) 0.950(7) no . .
C(9) H(7) 0.950(6) no . .
C(9) H(8) 0.950(9) no . .
C(10) H(9) 0.950(8) no . .
C(10) H(10) 0.950(8) no . .
C(10) H(11) 0.950(7) no . .
C(11) H(12) 0.950(4) no . .
C(12) H(13) 0.950(4) no . .
C(13) C(14) 1.386(4) yes . .
C(13) C(18) 1.393(5) yes . .
C(14) C(15) 1.375(5) yes . .
C(14) H(14) 0.950(5) no . .
C(15) C(16) 1.381(5) yes . .
C(15) H(15) 0.950(5) no . .
C(16) C(17) 1.382(5) yes . .
C(17) C(18) 1.385(5) yes . .
C(17) H(16) 0.950(5) no . .
C(18) H(17) 0.950(5) no . .
C(19) H(18) 0.950(5) no . .
C(19) H(19) 0.950(8) no . .
C(19) H(20) 0.950(5) no . .
C(20) C(21) 1.383(5) yes . .
C(20) C(25) 1.394(6) yes . .
C(21) C(22) 1.387(4) yes . .
C(21) H(21) 0.950(6) no . .
C(22) C(23) 1.365(6) yes . .
C(22) H(22) 0.950(6) no . .
C(23) C(24) 1.388(6) yes . .
C(24) C(25) 1.377(4) yes . .
C(24) H(23) 0.950(6) no . .
C(25) H(24) 0.950(5) no . .
C(26) H(25) 0.950(8) no . .
C(26) H(26) 0.950(5) no . .
C(26) H(27) 0.950(5) no . .
C(27) C(28) 1.392(4) yes . .
C(27) C(32) 1.385(6) yes . .
C(28) C(29) 1.384(5) yes . .
C(28) H(28) 0.950(6) no . .
C(29) C(30) 1.379(7) yes . .
C(29) H(29) 0.950(5) no . .
C(30) C(31) 1.367(5) yes . .
C(30) H(30) 0.950(6) no . .
C(31) C(32) 1.384(5) yes . .
C(31) H(31) 0.950(7) no . .
C(32) H(32) 0.950(4) no . .
C(33) C(34) 1.398(5) yes . .
C(33) C(38) 1.392(5) yes . .
C(34) C(35) 1.378(5) yes . .
C(34) H(33) 0.950(5) no . .
C(35) C(36) 1.384(5) yes . .
C(35) H(34) 0.950(6) no . .
C(36) C(37) 1.382(6) yes . .
C(36) H(35) 0.950(5) no . .
C(37) C(38) 1.386(4) yes . .
C(37) H(36) 0.950(5) no . .
C(38) H(37) 0.950(6) no . .
C(39) C(40) 1.381(5) yes . .
C(39) C(44) 1.400(4) yes . .
C(40) C(41) 1.382(5) yes . .
C(40) H(38) 0.950(5) no . .
C(41) C(42) 1.377(5) yes . .
C(41) H(39) 0.950(6) no . .
C(42) C(43) 1.361(6) yes . .
C(42) H(40) 0.950(5) no . .
C(43) C(44) 1.383(5) yes . .
C(43) H(41) 0.950(5) no . .
C(44) H(42) 0.950(5) no . .
C(45) C(46) 1.382(6) yes . .
C(45) C(50) 1.403(6) yes . .
C(46) C(47) 1.381(4) yes . .
C(46) H(43) 0.950(6) no . .
C(47) C(48) 1.382(6) yes . .
C(47) H(44) 0.950(6) no . .
C(48) C(49) 1.371(6) yes . .
C(48) H(45) 0.950(4) no . .
C(49) C(50) 1.383(4) yes . .
C(49) H(46) 0.950(6) no . .
C(50) H(47) 0.950(6) no . .
C(51) C(52) 1.389(4) yes . .
C(51) C(56) 1.394(5) yes . .
C(52) C(53) 1.389(7) yes . .
C(52) H(48) 0.950(6) no . .
C(53) C(54) 1.377(8) yes . .
C(53) H(49) 0.950(6) no . .
C(54) C(55) 1.366(6) yes . .
C(54) H(50) 0.950(9) no . .
C(55) C(56) 1.376(7) yes . .
C(55) H(51) 0.950(6) no . .
C(56) H(52) 0.950(5) no . .
C(57) C(58) 1.396(6) yes . .
C(57) C(62) 1.395(5) yes . .
C(58) C(59) 1.376(5) yes . .
C(58) H(53) 0.950(5) no . .
C(59) C(60) 1.386(5) yes . .
C(59) H(54) 0.950(6) no . .
C(60) C(61) 1.376(6) yes . .
C(60) H(55) 0.950(5) no . .
C(61) C(62) 1.384(5) yes . .
C(61) H(56) 0.950(5) no . .
C(62) H(57) 0.950(6) no . .
